data_7047343
loop_
_publ_author_name
'Jin, Jun-Ling'
'Xie, Yun-Peng'
'Lu, Xing'

_publ_section_title
;
 High-nuclearity silver ethynide clusters containing polynucleating oxygen
 donor ligands.
;
_journal_issue 37
_journal_name_full 'Dalton transactions (Cambridge, England : 2003)'
_journal_page_first 12972
_journal_page_last 12978
_journal_paper_doi 10.1039/c8dt02700e
_journal_volume 47
_journal_year 2018
_chemical_formula_sum 'C44 H104 O20 P4 Sn6'
_chemical_formula_weight 1789.29
_chemical_name_systematic Complex1
_space_group_crystal_system monoclinic
_space_group_IT_number 14
_space_group_name_Hall '-P 2ybc'
_space_group_name_H-M_alt 'P 1 21/c 1'
_symmetry_space_group_name_Hall '-P 2ybc'
_symmetry_space_group_name_H-M 'P 1 21/c 1'
_atom_sites_solution_hydrogens geom
_audit_creation_method SHELXL-2014/7
_audit_update_record
;
2018-08-16 deposited with the CCDC.
2018-08-22 downloaded from the CCDC.
;
_cell_angle_alpha 90
_cell_angle_beta 93.564(3)
_cell_angle_gamma 90
_cell_formula_units_Z 2
_cell_length_a 10.6070(13)
_cell_length_b 16.984(2)
_cell_length_c 19.941(2)
_cell_measurement_reflns_used 9057
_cell_measurement_temperature 298(2)
_cell_measurement_theta_max 25.4413
_cell_measurement_theta_min 2.9735
_cell_volume 3585.4(7)
_computing_cell_refinement 'SAINT (Bruker, 2014)'
_computing_data_collection 'Apex2 (Bruker, 2014)'
_computing_data_reduction 'SAINT (Bruker, 2014)'
_computing_molecular_graphics 'Bruker SHELXTL (Sheldrick, 2014)'
_computing_publication_material 'Bruker SHELXTL'
_computing_structure_refinement 'SHELXL-2014/7 (Sheldrick, 2014)'
_computing_structure_solution 'SHELXS-97 (Sheldrick 2008)'
_diffrn_ambient_temperature 298(2)
_diffrn_measured_fraction_theta_full 0.991
_diffrn_measured_fraction_theta_max 0.991
_diffrn_measurement_device_type 'Bruker D8 Quest'
_diffrn_radiation_type MoK\a
_diffrn_radiation_wavelength 0.71073
_diffrn_reflns_av_R_equivalents 0.0242
_diffrn_reflns_av_unetI/netI 0.0215
_diffrn_reflns_Laue_measured_fraction_full 0.991
_diffrn_reflns_Laue_measured_fraction_max 0.991
_diffrn_reflns_limit_h_max 11
_diffrn_reflns_limit_h_min -12
_diffrn_reflns_limit_k_max 19
_diffrn_reflns_limit_k_min -19
_diffrn_reflns_limit_l_max 22
_diffrn_reflns_limit_l_min -23
_diffrn_reflns_number 20980
_diffrn_reflns_point_group_measured_fraction_full 0.991
_diffrn_reflns_point_group_measured_fraction_max 0.991
_diffrn_reflns_theta_full 24.257
_diffrn_reflns_theta_max 24.257
_diffrn_reflns_theta_min 2.973
_exptl_absorpt_coefficient_mu 2.204
_exptl_absorpt_correction_T_max 0.806
_exptl_absorpt_correction_T_min 0.739
_exptl_absorpt_correction_type multi-scan
_exptl_absorpt_process_details 'SADABS-2014/2 (Bruker,2014)'
_exptl_crystal_colour colorless
_exptl_crystal_density_diffrn 1.657
_exptl_crystal_description block
_exptl_crystal_F_000 1776
_exptl_crystal_size_max 0.146
_exptl_crystal_size_mid 0.115
_exptl_crystal_size_min 0.102
_exptl_transmission_factor_max 0.0917
_exptl_transmission_factor_min 0.0622
_refine_diff_density_max 1.033
_refine_diff_density_min -0.751
_refine_diff_density_rms 0.122
_refine_ls_extinction_method none
_refine_ls_goodness_of_fit_ref 1.179
_refine_ls_hydrogen_treatment constr
_refine_ls_matrix_type full
_refine_ls_number_parameters 340
_refine_ls_number_reflns 5753
_refine_ls_number_restraints 296
_refine_ls_restrained_S_all 1.181
_refine_ls_R_factor_all 0.0621
_refine_ls_R_factor_gt 0.0522
_refine_ls_shift/su_max 0.001
_refine_ls_shift/su_mean 0.000
_refine_ls_structure_factor_coef Fsqd
_refine_ls_weighting_details 'w=1/[\s^2^(Fo^2^)+(0.0218P)^2^+22.9111P] where P=(Fo^2^+2Fc^2^)/3'
_refine_ls_weighting_scheme calc
_refine_ls_wR_factor_gt 0.1079
_refine_ls_wR_factor_ref 0.1156
_reflns_Friedel_coverage 0.000
_reflns_number_gt 4948
_reflns_number_total 5753
_reflns_threshold_expression 'I > 2\s(I)'
_cod_data_source_file c8dt02700e2.cif
_cod_data_source_block Complex1
_cod_depositor_comments
;
The following automatic conversions were performed:

'_exptl_absorpt_correction_type' value 'Multi-scan' changed to
'multi-scan' according to
/home/data/users/saulius/crontab/automatic-downloads/rss-feeds/RSC/lib/dictionaries/cif_core.dic
dictionary named 'cif_core.dic' version 2.4.2 from 2011-04-26.

Automatic conversion script
Id: cif_fix_values 4973 2017-02-22 13:04:09Z antanas 

 Adding full bibliography for 7047343--7047346.cif.
;
_cod_original_cell_volume 3585.6(7)
_cod_database_code 7047343
_shelx_shelxl_version_number 2014/7
_shelx_space_group_comment
;
The symmetry employed for this shelxl refinement is uniquely defined
by the following loop, which should always be used as a source of
symmetry information in preference to the above space-group names.
They are only intended as comments.
;
_shelx_estimated_absorpt_t_min 0.739
_shelx_estimated_absorpt_t_max 0.806

loop_
_space_group_symop_operation_xyz
'x, y, z'
'-x, y+1/2, -z+1/2'
'-x, -y, -z'
'x, -y-1/2, z-1/2'

loop_
_atom_site_label
_atom_site_type_symbol
_atom_site_fract_x
_atom_site_fract_y
_atom_site_fract_z
_atom_site_U_iso_or_equiv
_atom_site_adp_type
_atom_site_occupancy
_atom_site_site_symmetry_order
_atom_site_calc_flag
_atom_site_refinement_flags_posn
_atom_site_refinement_flags_adp
_atom_site_refinement_flags_occupancy
_atom_site_disorder_assembly
_atom_site_disorder_group
Sn1 Sn 0.34811(5) 0.42824(3) 0.59102(2) 0.05260(16) Uani 1 1 d . U . . .
Sn2 Sn 0.59372(5) 0.34873(3) 0.47948(3) 0.05547(16) Uani 1 1 d . U . . .
Sn3 Sn 0.28750(6) 0.36695(3) 0.43413(3) 0.06072(18) Uani 1 1 d . U . . .
P1 P 0.66084(19) 0.44463(12) 0.62494(10) 0.0537(5) Uani 1 1 d . U . . .
P2 P 0.3863(2) 0.24710(13) 0.55088(11) 0.0664(6) Uani 1 1 d . U . . .
O1 O 0.6848(5) 0.3885(3) 0.5681(3) 0.0642(13) Uani 1 1 d . U . . .
O2 O 0.5208(5) 0.4540(3) 0.6365(2) 0.0601(12) Uani 1 1 d . U . . .
O3 O 0.7229(5) 0.5240(3) 0.6150(3) 0.0670(14) Uani 1 1 d . U . . .
O4 O 0.5227(6) 0.2524(3) 0.5309(3) 0.0703(14) Uani 1 1 d . U . . .
O5 O 0.3607(6) 0.3055(3) 0.6066(3) 0.0680(14) Uani 1 1 d . U . . .
O6 O 0.2939(6) 0.2592(3) 0.4899(3) 0.0767(16) Uani 1 1 d . U . . .
O7 O 0.4298(4) 0.4058(3) 0.5019(2) 0.0485(10) Uani 1 1 d . U . . .
O8 O 0.6708(5) 0.4523(3) 0.4394(3) 0.0670(14) Uani 1 1 d . U . . .
O101 O 0.4605(6) 0.3341(3) 0.3944(3) 0.0666(13) Uani 1 1 d . U . . .
O102 O 0.1923(5) 0.4141(4) 0.5152(3) 0.0678(14) Uani 1 1 d . U . . .
C1 C 0.7350(8) 0.4013(5) 0.7007(4) 0.0631(19) Uani 1 1 d . U . . .
C2 C 0.8775(8) 0.3922(6) 0.6924(5) 0.087(3) Uani 1 1 d . U . . .
H2A H 0.9142 0.4431 0.6858 0.130 Uiso 1 1 calc R U . . .
H2B H 0.9169 0.3685 0.7321 0.130 Uiso 1 1 calc R U . . .
H2C H 0.8905 0.3594 0.6543 0.130 Uiso 1 1 calc R U . . .
C3 C 0.7141(11) 0.4562(7) 0.7602(4) 0.097(3) Uani 1 1 d . U . . .
H3A H 0.7526 0.5063 0.7526 0.145 Uiso 1 1 calc R U . . .
H3B H 0.6251 0.4633 0.7644 0.145 Uiso 1 1 calc R U . . .
H3C H 0.7514 0.4334 0.8008 0.145 Uiso 1 1 calc R U . . .
C4 C 0.6748(10) 0.3213(6) 0.7114(5) 0.087(3) Uani 1 1 d . U . . .
H4A H 0.6888 0.2878 0.6738 0.130 Uiso 1 1 calc R U . . .
H4B H 0.7120 0.2978 0.7517 0.130 Uiso 1 1 calc R U . . .
H4C H 0.5857 0.3277 0.7153 0.130 Uiso 1 1 calc R U . . .
C5 C 0.3652(11) 0.1489(5) 0.5851(5) 0.088(3) Uani 1 1 d . U . . .
C6 C 0.4594(14) 0.1384(7) 0.6451(6) 0.122(4) Uani 1 1 d . U . . .
H6A H 0.4432 0.1769 0.6788 0.183 Uiso 1 1 calc R U . . .
H6B H 0.4509 0.0866 0.6634 0.183 Uiso 1 1 calc R U . . .
H6C H 0.5436 0.1453 0.6310 0.183 Uiso 1 1 calc R U . . .
C7 C 0.3902(17) 0.0889(6) 0.5322(6) 0.144(5) Uani 1 1 d . U . . .
H7A H 0.4756 0.0941 0.5196 0.216 Uiso 1 1 calc R U . . .
H7B H 0.3777 0.0370 0.5498 0.216 Uiso 1 1 calc R U . . .
H7C H 0.3331 0.0972 0.4936 0.216 Uiso 1 1 calc R U . . .
C8 C 0.2303(13) 0.1419(8) 0.6060(8) 0.150(5) Uani 1 1 d . U . . .
H8A H 0.2158 0.1806 0.6397 0.226 Uiso 1 1 calc R U . . .
H8B H 0.1727 0.1504 0.5676 0.226 Uiso 1 1 calc R U . . .
H8C H 0.2172 0.0902 0.6238 0.226 Uiso 1 1 calc R U . . .
C9 C 0.1479(11) 0.3162(7) 0.3671(5) 0.101(3) Uani 1 1 d D U . . .
H9A H 0.1916 0.2789 0.3399 0.121 Uiso 1 1 calc R U . . .
H9B H 0.0938 0.2854 0.3945 0.121 Uiso 1 1 calc R U . . .
C10 C 0.0661(15) 0.3594(9) 0.3219(8) 0.171(7) Uani 1 1 d D U . . .
H10A H 0.1179 0.3919 0.2945 0.205 Uiso 1 1 calc R U . . .
H10B H 0.0167 0.3947 0.3481 0.205 Uiso 1 1 calc R U . . .
C11 C -0.0217(17) 0.3145(10) 0.2766(8) 0.170(7) Uani 1 1 d D U . . .
C12A C -0.061(3) 0.3526(13) 0.2141(11) 0.188(12) Uani 0.82(3) 1 d D U P A 1
H12A H -0.1175 0.3188 0.1882 0.282 Uiso 0.82(3) 1 calc R U P A 1
H12B H -0.1025 0.4012 0.2232 0.282 Uiso 0.82(3) 1 calc R U P A 1
H12C H 0.0122 0.3632 0.1893 0.282 Uiso 0.82(3) 1 calc R U P A 1
C12B C -0.140(4) 0.364(3) 0.266(4) 0.138(19) Uani 0.18(3) 1 d D U P A 2
H12D H -0.2003 0.3372 0.2364 0.207 Uiso 0.18(3) 1 calc R U P A 2
H12E H -0.1754 0.3734 0.3083 0.207 Uiso 0.18(3) 1 calc R U P A 2
H12F H -0.1187 0.4137 0.2462 0.207 Uiso 0.18(3) 1 calc R U P A 2
C13 C 0.2430(10) 0.4459(7) 0.6786(5) 0.091(3) Uani 1 1 d D U . . .
H13A H 0.2387 0.5022 0.6862 0.109 Uiso 1 1 calc R U . . .
H13B H 0.1573 0.4282 0.6675 0.109 Uiso 1 1 calc R U . . .
C14 C 0.2821(19) 0.4119(13) 0.7380(5) 0.207(8) Uani 1 1 d D U . . .
H14A H 0.3694 0.4275 0.7473 0.248 Uiso 1 1 calc R U . . .
H14B H 0.2825 0.3555 0.7303 0.248 Uiso 1 1 calc R U . . .
C15 C 0.222(2) 0.4240(18) 0.7962(7) 0.289(9) Uani 1 1 d D U . . .
H15A H 0.1640 0.4678 0.7890 0.346 Uiso 1 1 calc R U . . .
H15B H 0.1714 0.3777 0.8044 0.346 Uiso 1 1 calc R U . . .
C16 C 0.296(2) 0.4387(18) 0.8518(8) 0.289(9) Uani 1 1 d D U . . .
H16A H 0.2438 0.4461 0.8892 0.433 Uiso 1 1 calc R U . . .
H16B H 0.3516 0.3950 0.8608 0.433 Uiso 1 1 calc R U . . .
H16C H 0.3441 0.4854 0.8454 0.433 Uiso 1 1 calc R U . . .
C17 C 0.7472(10) 0.2807(6) 0.4452(6) 0.096(3) Uani 1 1 d D U . . .
H17A H 0.7305 0.2722 0.3973 0.115 Uiso 1 1 calc R U . . .
H17B H 0.8226 0.3130 0.4505 0.115 Uiso 1 1 calc R U . . .
C18 C 0.7764(15) 0.2066(8) 0.4747(11) 0.199(7) Uani 1 1 d D U . . .
H18A H 0.7028 0.1735 0.4656 0.238 Uiso 1 1 calc R U . . .
H18B H 0.7837 0.2150 0.5229 0.238 Uiso 1 1 calc R U . . .
C19 C 0.8825(18) 0.1612(11) 0.4589(14) 0.250(10) Uani 1 1 d D U . . .
H19A H 0.8795 0.1553 0.4105 0.300 Uiso 1 1 calc R U . . .
H19B H 0.9575 0.1918 0.4717 0.300 Uiso 1 1 calc R U . . .
C20 C 0.900(2) 0.0859(12) 0.4871(18) 0.357(18) Uani 1 1 d D U . . .
H20A H 0.9751 0.0628 0.4717 0.535 Uiso 1 1 calc R U . . .
H20B H 0.9068 0.0900 0.5352 0.535 Uiso 1 1 calc R U . . .
H20C H 0.8284 0.0533 0.4737 0.535 Uiso 1 1 calc R U . . .
C101 C 0.4844(14) 0.3215(12) 0.3285(6) 0.179(8) Uani 1 1 d . U . . .
H10C H 0.4309 0.3549 0.3002 0.268 Uiso 1 1 calc R U . . .
H10D H 0.4677 0.2674 0.3172 0.268 Uiso 1 1 calc R U . . .
H10E H 0.5713 0.3334 0.3220 0.268 Uiso 1 1 calc R U . . .
C102 C 0.0692(10) 0.3887(10) 0.5303(7) 0.146(6) Uani 1 1 d . U . . .
H10F H 0.0193 0.4335 0.5412 0.219 Uiso 1 1 calc R U . . .
H10G H 0.0756 0.3532 0.5678 0.219 Uiso 1 1 calc R U . . .
H10H H 0.0298 0.3623 0.4919 0.219 Uiso 1 1 calc R U . . .

loop_
_atom_site_aniso_label
_atom_site_aniso_U_11
_atom_site_aniso_U_22
_atom_site_aniso_U_33
_atom_site_aniso_U_23
_atom_site_aniso_U_13
_atom_site_aniso_U_12
Sn1 0.0545(3) 0.0578(3) 0.0468(3) 0.0022(2) 0.0135(2) -0.0085(2)
Sn2 0.0667(3) 0.0510(3) 0.0501(3) -0.0034(2) 0.0147(2) -0.0016(2)
Sn3 0.0690(4) 0.0601(3) 0.0527(3) 0.0004(2) 0.0011(3) -0.0206(3)
P1 0.0534(11) 0.0616(12) 0.0462(10) -0.0004(9) 0.0026(8) -0.0033(9)
P2 0.0880(16) 0.0509(12) 0.0611(12) 0.0059(10) 0.0102(11) -0.0169(11)
O1 0.068(3) 0.070(3) 0.054(3) -0.004(2) 0.005(2) 0.000(3)
O2 0.059(3) 0.072(3) 0.050(3) -0.005(2) 0.006(2) -0.004(2)
O3 0.074(4) 0.063(3) 0.062(3) 0.011(3) -0.012(3) -0.017(3)
O4 0.089(4) 0.051(3) 0.073(3) 0.008(3) 0.015(3) -0.005(3)
O5 0.084(4) 0.062(3) 0.059(3) 0.008(2) 0.018(3) -0.014(3)
O6 0.101(4) 0.058(3) 0.070(3) 0.007(3) -0.003(3) -0.035(3)
O7 0.054(3) 0.050(3) 0.043(2) 0.000(2) 0.0098(19) -0.007(2)
O8 0.069(3) 0.054(3) 0.082(4) 0.006(3) 0.035(3) -0.002(3)
O101 0.086(3) 0.067(3) 0.048(3) -0.008(2) 0.011(2) -0.011(3)
O102 0.053(3) 0.084(4) 0.067(3) 0.006(3) 0.010(2) -0.016(3)
C1 0.059(4) 0.069(5) 0.061(4) 0.012(3) 0.007(3) 0.000(4)
C2 0.064(5) 0.103(8) 0.092(7) 0.018(6) -0.011(4) -0.001(5)
C3 0.120(8) 0.118(8) 0.050(5) 0.000(5) -0.013(5) 0.014(7)
C4 0.088(6) 0.086(6) 0.087(6) 0.035(5) 0.005(5) -0.002(5)
C5 0.125(7) 0.056(4) 0.085(6) 0.012(4) 0.010(5) -0.025(5)
C6 0.173(10) 0.079(7) 0.110(8) 0.038(6) -0.010(7) -0.020(8)
C7 0.262(17) 0.052(5) 0.120(9) -0.004(6) 0.025(9) -0.036(8)
C8 0.142(8) 0.109(10) 0.204(15) 0.060(9) 0.040(8) -0.048(8)
C9 0.109(7) 0.100(8) 0.091(6) -0.005(5) -0.026(5) -0.047(6)
C10 0.174(13) 0.135(11) 0.189(13) 0.035(9) -0.104(10) -0.073(9)
C11 0.177(14) 0.146(13) 0.172(13) 0.012(10) -0.099(11) -0.074(11)
C12A 0.24(3) 0.20(2) 0.123(16) 0.012(13) -0.037(16) -0.104(19)
C12B 0.16(3) 0.14(4) 0.11(4) 0.04(4) -0.06(3) -0.09(2)
C13 0.088(6) 0.112(7) 0.077(5) 0.015(5) 0.042(5) 0.017(6)
C14 0.221(16) 0.33(2) 0.073(6) 0.044(10) 0.045(8) 0.076(15)
C15 0.34(2) 0.45(2) 0.083(6) 0.000(13) 0.049(10) 0.016(19)
C16 0.34(2) 0.45(2) 0.083(6) 0.000(13) 0.049(10) 0.016(19)
C17 0.100(6) 0.085(6) 0.106(7) -0.017(5) 0.036(5) 0.024(5)
C18 0.152(13) 0.104(10) 0.35(2) 0.045(11) 0.117(14) 0.047(8)
C19 0.172(16) 0.140(14) 0.44(3) 0.038(17) 0.066(18) 0.079(12)
C20 0.27(3) 0.138(17) 0.65(5) 0.07(2) -0.04(3) 0.072(17)
C101 0.140(11) 0.33(2) 0.066(6) -0.071(11) 0.011(6) 0.003(14)
C102 0.068(6) 0.257(18) 0.115(10) -0.008(11) 0.022(5) -0.058(9)

loop_
_atom_type_symbol
_atom_type_description
_atom_type_scat_dispersion_real
_atom_type_scat_dispersion_imag
_atom_type_scat_source
C C 0.0033 0.0016 'International Tables Vol C Tables 4.2.6.8 and 6.1.1.4'
H H 0.0000 0.0000 'International Tables Vol C Tables 4.2.6.8 and 6.1.1.4'
O O 0.0106 0.0060 'International Tables Vol C Tables 4.2.6.8 and 6.1.1.4'
P P 0.1023 0.0942 'International Tables Vol C Tables 4.2.6.8 and 6.1.1.4'
Sn Sn -0.6537 1.4246 'International Tables Vol C Tables 4.2.6.8 and 6.1.1.4'

loop_
_geom_angle_atom_site_label_1
_geom_angle_atom_site_label_2
_geom_angle_atom_site_label_3
_geom_angle
_geom_angle_site_symmetry_1
_geom_angle_site_symmetry_3
O2 Sn1 O7 90.50(19) . .
O2 Sn1 O5 95.7(2) . .
O7 Sn1 O5 85.30(19) . .
O2 Sn1 O8 89.3(2) . 3_666
O7 Sn1 O8 88.10(19) . 3_666
O5 Sn1 O8 171.7(2) . 3_666
O2 Sn1 C13 96.1(3) . .
O7 Sn1 C13 173.3(3) . .
O5 Sn1 C13 92.9(3) . .
O8 Sn1 C13 93.1(3) 3_666 .
O2 Sn1 O102 162.1(2) . .
O7 Sn1 O102 73.94(19) . .
O5 Sn1 O102 91.8(2) . .
O8 Sn1 O102 81.5(2) 3_666 .
C13 Sn1 O102 99.7(3) . .
O7 Sn2 O1 91.0(2) . .
O7 Sn2 O4 85.8(2) . .
O1 Sn2 O4 90.0(2) . .
O7 Sn2 O8 92.35(19) . .
O1 Sn2 O8 83.1(2) . .
O4 Sn2 O8 172.8(2) . .
O7 Sn2 C17 171.7(4) . .
O1 Sn2 C17 97.2(4) . .
O4 Sn2 C17 92.2(3) . .
O8 Sn2 C17 90.5(3) . .
O7 Sn2 O101 72.8(2) . .
O1 Sn2 O101 163.1(2) . .
O4 Sn2 O101 93.3(2) . .
O8 Sn2 O101 92.8(2) . .
C17 Sn2 O101 99.2(4) . .
O7 Sn3 O3 92.19(19) . 3_666
O7 Sn3 C9 174.6(3) . .
O3 Sn3 C9 92.9(3) 3_666 .
O7 Sn3 O102 75.18(19) . .
O3 Sn3 O102 90.5(2) 3_666 .
C9 Sn3 O102 106.8(4) . .
O7 Sn3 O101 73.42(19) . .
O3 Sn3 O101 94.6(2) 3_666 .
C9 Sn3 O101 104.2(4) . .
O102 Sn3 O101 148.3(2) . .
O7 Sn3 O6 86.3(2) . .
O3 Sn3 O6 176.3(2) 3_666 .
C9 Sn3 O6 88.8(3) . .
O102 Sn3 O6 85.9(2) . .
O101 Sn3 O6 88.2(2) . .
O1 P1 O3 111.5(3) . .
O1 P1 O2 112.9(3) . .
O3 P1 O2 111.2(3) . .
O1 P1 C1 106.5(4) . .
O3 P1 C1 107.4(4) . .
O2 P1 C1 107.0(3) . .
O5 P2 O4 111.4(3) . .
O5 P2 O6 110.9(4) . .
O4 P2 O6 110.9(3) . .
O5 P2 C5 106.9(4) . .
O4 P2 C5 107.0(5) . .
O6 P2 C5 109.5(4) . .
P1 O1 Sn2 138.8(3) . .
P1 O2 Sn1 140.0(3) . .
P1 O3 Sn3 146.6(3) . 3_666
P2 O4 Sn2 123.3(3) . .
P2 O5 Sn1 123.2(3) . .
P2 O6 Sn3 121.8(3) . .
Sn1 O7 Sn2 132.7(2) . .
Sn1 O7 Sn3 107.0(2) . .
Sn2 O7 Sn3 107.4(2) . .
Sn2 O8 Sn1 150.5(3) . 3_666
C101 O101 Sn3 128.0(8) . .
C101 O101 Sn2 128.5(7) . .
Sn3 O101 Sn2 102.5(2) . .
C102 O102 Sn3 122.2(7) . .
C102 O102 Sn1 123.5(6) . .
Sn3 O102 Sn1 101.2(2) . .
C4 C1 C3 110.6(8) . .
C4 C1 C2 110.4(8) . .
C3 C1 C2 109.5(8) . .
C4 C1 P1 108.3(6) . .
C3 C1 P1 108.7(6) . .
C2 C1 P1 109.2(6) . .
C1 C2 H2A 109.5 . .
C1 C2 H2B 109.5 . .
H2A C2 H2B 109.5 . .
C1 C2 H2C 109.5 . .
H2A C2 H2C 109.5 . .
H2B C2 H2C 109.5 . .
C1 C3 H3A 109.5 . .
C1 C3 H3B 109.5 . .
H3A C3 H3B 109.5 . .
C1 C3 H3C 109.5 . .
H3A C3 H3C 109.5 . .
H3B C3 H3C 109.5 . .
C1 C4 H4A 109.5 . .
C1 C4 H4B 109.5 . .
H4A C4 H4B 109.5 . .
C1 C4 H4C 109.5 . .
H4A C4 H4C 109.5 . .
H4B C4 H4C 109.5 . .
C7 C5 C8 110.4(11) . .
C7 C5 C6 109.7(11) . .
C8 C5 C6 111.0(11) . .
C7 C5 P2 109.1(7) . .
C8 C5 P2 108.3(8) . .
C6 C5 P2 108.2(7) . .
C5 C6 H6A 109.5 . .
C5 C6 H6B 109.5 . .
H6A C6 H6B 109.5 . .
C5 C6 H6C 109.5 . .
H6A C6 H6C 109.5 . .
H6B C6 H6C 109.5 . .
C5 C7 H7A 109.5 . .
C5 C7 H7B 109.5 . .
H7A C7 H7B 109.5 . .
C5 C7 H7C 109.5 . .
H7A C7 H7C 109.5 . .
H7B C7 H7C 109.5 . .
C5 C8 H8A 109.5 . .
C5 C8 H8B 109.5 . .
H8A C8 H8B 109.5 . .
C5 C8 H8C 109.5 . .
H8A C8 H8C 109.5 . .
H8B C8 H8C 109.5 . .
C10 C9 Sn3 124.6(8) . .
C10 C9 H9A 106.2 . .
Sn3 C9 H9A 106.2 . .
C10 C9 H9B 106.2 . .
Sn3 C9 H9B 106.2 . .
H9A C9 H9B 106.4 . .
C9 C10 C11 117.5(13) . .
C9 C10 H10A 107.9 . .
C11 C10 H10A 107.9 . .
C9 C10 H10B 107.9 . .
C11 C10 H10B 107.9 . .
H10A C10 H10B 107.2 . .
C12A C11 C10 115.8(14) . .
C10 C11 C12B 107(3) . .
C11 C12A H12A 109.5 . .
C11 C12A H12B 109.5 . .
H12A C12A H12B 109.5 . .
C11 C12A H12C 109.5 . .
H12A C12A H12C 109.5 . .
H12B C12A H12C 109.5 . .
C11 C12B H12D 109.5 . .
C11 C12B H12E 109.5 . .
H12D C12B H12E 109.5 . .
C11 C12B H12F 109.5 . .
H12D C12B H12F 109.5 . .
H12E C12B H12F 109.5 . .
C14 C13 Sn1 120.2(9) . .
C14 C13 H13A 107.3 . .
Sn1 C13 H13A 107.3 . .
C14 C13 H13B 107.3 . .
Sn1 C13 H13B 107.3 . .
H13A C13 H13B 106.9 . .
C13 C14 C15 122.7(19) . .
C13 C14 H14A 106.7 . .
C15 C14 H14A 106.7 . .
C13 C14 H14B 106.7 . .
C15 C14 H14B 106.7 . .
H14A C14 H14B 106.6 . .
C16 C15 C14 117(2) . .
C16 C15 H15A 108.1 . .
C14 C15 H15A 108.1 . .
C16 C15 H15B 108.1 . .
C14 C15 H15B 108.1 . .
H15A C15 H15B 107.3 . .
C15 C16 H16A 109.5 . .
C15 C16 H16B 109.5 . .
H16A C16 H16B 109.5 . .
C15 C16 H16C 109.5 . .
H16A C16 H16C 109.5 . .
H16B C16 H16C 109.5 . .
C18 C17 Sn2 119.8(9) . .
C18 C17 H17A 107.4 . .
Sn2 C17 H17A 107.4 . .
C18 C17 H17B 107.4 . .
Sn2 C17 H17B 107.4 . .
H17A C17 H17B 106.9 . .
C17 C18 C19 123.2(16) . .
C17 C18 H18A 106.5 . .
C19 C18 H18A 106.5 . .
C17 C18 H18B 106.5 . .
C19 C18 H18B 106.5 . .
H18A C18 H18B 106.5 . .
C20 C19 C18 119(2) . .
C20 C19 H19A 107.5 . .
C18 C19 H19A 107.5 . .
C20 C19 H19B 107.5 . .
C18 C19 H19B 107.5 . .
H19A C19 H19B 107.0 . .
C19 C20 H20A 109.5 . .
C19 C20 H20B 109.5 . .
H20A C20 H20B 109.5 . .
C19 C20 H20C 109.5 . .
H20A C20 H20C 109.5 . .
H20B C20 H20C 109.5 . .
O101 C101 H10C 109.5 . .
O101 C101 H10D 109.5 . .
H10C C101 H10D 109.5 . .
O101 C101 H10E 109.5 . .
H10C C101 H10E 109.5 . .
H10D C101 H10E 109.5 . .
O102 C102 H10F 109.5 . .
O102 C102 H10G 109.5 . .
H10F C102 H10G 109.5 . .
O102 C102 H10H 109.5 . .
H10F C102 H10H 109.5 . .
H10G C102 H10H 109.5 . .

loop_
_geom_bond_atom_site_label_1
_geom_bond_atom_site_label_2
_geom_bond_distance
_geom_bond_site_symmetry_2
Sn1 O2 2.040(5) .
Sn1 O7 2.061(4) .
Sn1 O5 2.110(6) .
Sn1 O8 2.123(5) 3_666
Sn1 C13 2.150(8) .
Sn1 O102 2.182(5) .
Sn2 O7 2.063(5) .
Sn2 O1 2.073(5) .
Sn2 O4 2.096(5) .
Sn2 O8 2.117(5) .
Sn2 C17 2.142(9) .
Sn2 O101 2.154(6) .
Sn3 O7 2.070(5) .
Sn3 O3 2.095(5) 3_666
Sn3 C9 2.116(9) .
Sn3 O102 2.117(6) .
Sn3 O101 2.119(6) .
Sn3 O6 2.140(6) .
P1 O1 1.515(6) .
P1 O3 1.519(6) .
P1 O2 1.526(5) .
P1 C1 1.816(8) .
P2 O5 1.526(6) .
P2 O4 1.527(6) .
P2 O6 1.528(6) .
P2 C5 1.821(9) .
O3 Sn3 2.095(5) 3_666
O8 Sn1 2.123(5) 3_666
O101 C101 1.370(11) .
O102 C102 1.424(11) .
C1 C4 1.523(12) .
C1 C3 1.536(12) .
C1 C2 1.538(12) .
C2 H2A 0.9600 .
C2 H2B 0.9600 .
C2 H2C 0.9600 .
C3 H3A 0.9600 .
C3 H3B 0.9600 .
C3 H3C 0.9600 .
C4 H4A 0.9600 .
C4 H4B 0.9600 .
C4 H4C 0.9600 .
C5 C7 1.501(15) .
C5 C8 1.520(16) .
C5 C6 1.521(15) .
C6 H6A 0.9600 .
C6 H6B 0.9600 .
C6 H6C 0.9600 .
C7 H7A 0.9600 .
C7 H7B 0.9600 .
C7 H7C 0.9600 .
C8 H8A 0.9600 .
C8 H8B 0.9600 .
C8 H8C 0.9600 .
C9 C10 1.416(13) .
C9 H9A 0.9700 .
C9 H9B 0.9700 .
C10 C11 1.471(12) .
C10 H10A 0.9700 .
C10 H10B 0.9700 .
C11 C12A 1.441(12) .
C11 C12B 1.52(2) .
C12A H12A 0.9600 .
C12A H12B 0.9600 .
C12A H12C 0.9600 .
C12B H12D 0.9600 .
C12B H12E 0.9600 .
C12B H12F 0.9600 .
C13 C14 1.359(13) .
C13 H13A 0.9700 .
C13 H13B 0.9700 .
C14 C15 1.375(16) .
C14 H14A 0.9700 .
C14 H14B 0.9700 .
C15 C16 1.341(18) .
C15 H15A 0.9700 .
C15 H15B 0.9700 .
C16 H16A 0.9600 .
C16 H16B 0.9600 .
C16 H16C 0.9600 .
C17 C18 1.416(13) .
C17 H17A 0.9700 .
C17 H17B 0.9700 .
C18 C19 1.416(15) .
C18 H18A 0.9700 .
C18 H18B 0.9700 .
C19 C20 1.405(17) .
C19 H19A 0.9700 .
C19 H19B 0.9700 .
C20 H20A 0.9600 .
C20 H20B 0.9600 .
C20 H20C 0.9600 .
C101 H10C 0.9600 .
C101 H10D 0.9600 .
C101 H10E 0.9600 .
C102 H10F 0.9600 .
C102 H10G 0.9600 .
C102 H10H 0.9600 .
